data_7060368
loop_
_publ_author_name
'Zhang, Jing-Yuan'
'Chang, Zhi-Han'
'Wang, Xiu-Li'
'Wang, Xiang'
'Lin, Hong-Yan'

_publ_section_title
;
 Different Anderson-type polyoxometalate-based metal--organic complexes
 exhibiting --OH group-directed structures and electrochemical sensing
 performance
;
_journal_issue 6
_journal_name_full 'New Journal of Chemistry'
_journal_page_first 3328
_journal_page_last 3334
_journal_paper_doi 10.1039/D0NJ05517D
_journal_volume 45
_journal_year 2021
_chemical_formula_moiety 'C20 H36 Co3 Mo6 N12 O34 Te, 0.5(H2 O)'
_chemical_formula_sum 'C20 H37 Co3 Mo6 N12 O34.5 Te'
_chemical_formula_weight 1877.64
_space_group_crystal_system triclinic
_space_group_IT_number 2
_space_group_name_Hall '-P 1'
_space_group_name_H-M_alt 'P -1'
_atom_sites_solution_hydrogens mixed
_atom_sites_solution_primary dual
_audit_creation_date 2021-01-13
_audit_creation_method
;
Olex2 1.3
(compiled 2020.11.12 svn.r5f609507 for OlexSys, GUI svn.r6226)
;
_audit_update_record
;
2021-01-13 deposited with the CCDC.	2021-01-18 downloaded from the CCDC.
;
_cell_angle_alpha 84.043(2)
_cell_angle_beta 86.335(2)
_cell_angle_gamma 82.999(2)
_cell_formula_units_Z 1
_cell_length_a 7.5943(8)
_cell_length_b 12.1489(12)
_cell_length_c 13.6939(14)
_cell_measurement_reflns_used 6733
_cell_measurement_temperature 296.15
_cell_measurement_theta_max 28.27
_cell_measurement_theta_min 2.37
_cell_volume 1245.6(2)
_computing_cell_refinement 'SAINT V8.18C (?, 2016)'
_computing_data_reduction 'SAINT V8.18C (?, 2016)'
_computing_molecular_graphics 'Olex2 1.3 (Dolomanov et al., 2009)'
_computing_publication_material 'Olex2 1.3 (Dolomanov et al., 2009)'
_computing_structure_refinement 'SHELXL 2018/3 (Sheldrick, 2015)'
_computing_structure_solution 'SHELXT 2018/2 (Sheldrick, 2018)'
_diffrn_ambient_temperature 296.15
_diffrn_measured_fraction_theta_full 0.989
_diffrn_measured_fraction_theta_max 0.978
_diffrn_measurement_device_type 'Bruker APEX-II CCD'
_diffrn_measurement_method '\f and \w scans'
_diffrn_radiation_type MoK\a
_diffrn_radiation_wavelength 0.71073
_diffrn_reflns_av_R_equivalents 0.0176
_diffrn_reflns_av_unetI/netI 0.0302
_diffrn_reflns_Laue_measured_fraction_full 0.989
_diffrn_reflns_Laue_measured_fraction_max 0.978
_diffrn_reflns_limit_h_max 8
_diffrn_reflns_limit_h_min -10
_diffrn_reflns_limit_k_max 16
_diffrn_reflns_limit_k_min -15
_diffrn_reflns_limit_l_max 18
_diffrn_reflns_limit_l_min -16
_diffrn_reflns_number 8937
_diffrn_reflns_point_group_measured_fraction_full 0.989
_diffrn_reflns_point_group_measured_fraction_max 0.978
_diffrn_reflns_theta_full 25.242
_diffrn_reflns_theta_max 28.274
_diffrn_reflns_theta_min 1.497
_diffrn_source_current 30.0
_diffrn_source_power 1.2
_diffrn_source_voltage 40.0
_diffrn_standards_number 0
_exptl_absorpt_coefficient_mu 3.115
_exptl_absorpt_correction_T_max 0.8911
_exptl_absorpt_correction_T_min 0.6742
_exptl_absorpt_correction_type multi-scan
_exptl_absorpt_process_details SADABS
_exptl_crystal_colour colourless
_exptl_crystal_colour_primary colourless
_exptl_crystal_density_diffrn 2.503
_exptl_crystal_description block
_exptl_crystal_F_000 902
_exptl_crystal_size_max 0.11
_exptl_crystal_size_mid 0.1
_exptl_crystal_size_min 0.07
_refine_diff_density_max 0.888
_refine_diff_density_min -0.883
_refine_diff_density_rms 0.123
_refine_ls_extinction_coef 0.0056(3)
_refine_ls_extinction_expression Fc^*^=kFc[1+0.001xFc^2^\l^3^/sin(2\q)]^-1/4^
_refine_ls_extinction_method 'SHELXL-2018/3 (Sheldrick 2018)'
_refine_ls_goodness_of_fit_ref 1.077
_refine_ls_hydrogen_treatment constr
_refine_ls_matrix_type full
_refine_ls_number_parameters 361
_refine_ls_number_reflns 6041
_refine_ls_number_restraints 0
_refine_ls_restrained_S_all 1.077
_refine_ls_R_factor_all 0.0268
_refine_ls_R_factor_gt 0.0237
_refine_ls_shift/su_max 0.001
_refine_ls_shift/su_mean 0.000
_refine_ls_structure_factor_coef Fsqd
_refine_ls_weighting_details 'w=1/[\s^2^(Fo^2^)+(0.0309P)^2^+1.5734P] where P=(Fo^2^+2Fc^2^)/3'
_refine_ls_weighting_scheme calc
_refine_ls_wR_factor_gt 0.0667
_refine_ls_wR_factor_ref 0.0691
_reflns_Friedel_coverage 0.000
_reflns_number_gt 5480
_reflns_number_total 6041
_reflns_threshold_expression 'I > 2\s(I)'
_cod_data_source_file d0nj05517d2.cif
_cod_data_source_block 3
_cod_depositor_comments 'Adding full bibliography for 7060367--7060370.cif.'
_cod_original_formula_sum 'C20 H37 Co3 Mo6 N12 O34.50 Te'
_cod_database_code 7060368
_shelx_shelxl_version_number 2018/3
_shelx_space_group_comment
;
The symmetry employed for this shelxl refinement is uniquely defined
by the following loop, which should always be used as a source of
symmetry information in preference to the above space-group names.
They are only intended as comments.
;
_shelx_estimated_absorpt_t_max 0.811
_shelx_estimated_absorpt_t_min 0.726
_olex2_refinement_description
;
1. Fixed Uiso
 At 1.2 times of:
  All C(H) groups, All C(H,H) groups, All N(H) groups
 At 1.5 times of:
  All O(H,H) groups
2. Others
 Fixed Sof: O4W(0.25) H4WA(0.25) H4WB(0.25)
3.a Riding coordinates:
 O4W(H4WA,H4WB)
3.b Free rotating group:
 O3W(H3WA,H3WB)
3.c Rotating group:
 O1W(H1WA,H1WB), O2W(H2WA,H2WB)
3.d Secondary CH2 refined with riding coordinates:
 C3(H3A,H3B), C8(H8A,H8B)
3.e Aromatic/amide H refined with riding coordinates:
 N3(H3), N4(H4), N5(H5), N6(H6), C5(H5A), C6(H6A), C9(H9), C10(H10)
;
_olex2_submission_special_instructions 'No special instructions were received'

loop_
_space_group_symop_operation_xyz
'x, y, z'
'-x, -y, -z'

loop_
_atom_site_label
_atom_site_type_symbol
_atom_site_fract_x
_atom_site_fract_y
_atom_site_fract_z
_atom_site_U_iso_or_equiv
_atom_site_adp_type
_atom_site_occupancy
_atom_site_site_symmetry_order
_atom_site_calc_flag
_atom_site_refinement_flags_posn
_atom_site_refinement_flags_adp
_atom_site_refinement_flags_occupancy
_atom_site_disorder_assembly
_atom_site_disorder_group
Te1 Te 0.500000 1.000000 0.500000 0.00984(6) Uani 1 2 d S . P . .
Mo1 Mo 0.41035(3) 0.74309(2) 0.48468(2) 0.01455(7) Uani 1 1 d . . . . .
Mo2 Mo 0.35031(3) 0.85724(2) 0.69535(2) 0.01331(7) Uani 1 1 d . . . . .
Mo3 Mo 0.56724(3) 0.88766(2) 0.29101(2) 0.01470(7) Uani 1 1 d . . . . .
Co1 Co -0.01393(5) 0.72487(3) 0.81706(3) 0.01720(9) Uani 1 1 d . . . . .
Co2 Co 1.000000 1.000000 0.500000 0.01810(12) Uani 1 2 d S . P . .
O1 O 0.1954(3) 0.59441(18) 0.83005(16) 0.0259(5) Uani 1 1 d . . . . .
O1W O -0.1916(3) 0.8636(2) 0.78587(17) 0.0298(5) Uani 1 1 d . . . . .
H1WA H -0.296585 0.845403 0.794120 0.045 Uiso 1 1 d R U . . .
H1WB H -0.180872 0.885471 0.724892 0.045 Uiso 1 1 d R U . . .
O2 O 0.1488(3) 0.80469(17) 0.71254(15) 0.0197(4) Uani 1 1 d . . . . .
O2W O 0.9185(3) 0.84798(18) 0.54328(18) 0.0268(5) Uani 1 1 d . . . . .
H2WA H 0.834536 0.836856 0.508020 0.040 Uiso 1 1 d R U . . .
H2WB H 1.002055 0.796761 0.530841 0.040 Uiso 1 1 d R U . . .
O3 O 0.1928(3) 0.33287(19) 1.07141(15) 0.0269(5) Uani 1 1 d . . . . .
O3W O 0.9389(3) 1.0409(2) 0.64059(17) 0.0292(5) Uani 1 1 d G . . . .
H3WA H 1.027328 1.047012 0.673834 0.044 Uiso 1 1 d G U . . .
H3WB H 0.864571 1.096781 0.652420 0.044 Uiso 1 1 d G U . . .
O4 O 0.5579(2) 0.96202(16) 0.63491(13) 0.0133(4) Uani 1 1 d . . . . .
O5 O 0.7451(2) 0.99023(17) 0.28342(14) 0.0171(4) Uani 1 1 d . . . . .
O6 O 0.4788(3) 0.74692(16) 0.61906(14) 0.0174(4) Uani 1 1 d . . . . .
O7 O 0.3676(3) 0.81789(17) 0.35496(14) 0.0175(4) Uani 1 1 d . . . . .
O8 O 0.7076(2) 1.07781(16) 0.46658(14) 0.0131(4) Uani 1 1 d . . . . .
O9 O 0.7134(3) 0.77138(18) 0.27320(16) 0.0249(5) Uani 1 1 d . . . . .
O10 O 0.4521(3) 0.82280(19) 0.80388(15) 0.0227(4) Uani 1 1 d . . . . .
O11 O 0.2060(3) 0.69657(18) 0.50842(17) 0.0240(4) Uani 1 1 d . . . . .
O12 O 0.4752(3) 0.9283(2) 0.18103(16) 0.0296(5) Uani 1 1 d . . . . .
O13 O 0.6147(2) 0.86225(15) 0.45627(13) 0.0134(4) Uani 1 1 d . . . . .
O14 O 0.5526(3) 0.63087(18) 0.45405(17) 0.0254(5) Uani 1 1 d . . . . .
N1 N -0.0768(3) 0.6194(2) 0.71529(18) 0.0203(5) Uani 1 1 d . . . . .
N2 N -0.0643(4) 0.2088(3) 1.05817(19) 0.0272(6) Uani 1 1 d . . . . .
N3 N -0.2062(3) 0.6051(2) 0.6573(2) 0.0246(5) Uani 1 1 d . . . . .
H3 H -0.302656 0.649689 0.650968 0.030 Uiso 1 1 calc R U . . .
N4 N 0.3425(4) 0.4575(2) 0.74713(19) 0.0251(5) Uani 1 1 d . . . . .
H4 H 0.346979 0.422974 0.695121 0.030 Uiso 1 1 calc R U . . .
N5 N 0.3006(4) 0.3126(2) 0.9164(2) 0.0293(6) Uani 1 1 d . . . . .
H5 H 0.297845 0.277650 0.865184 0.035 Uiso 1 1 calc R U . . .
N6 N -0.1839(4) 0.1472(3) 1.0322(2) 0.0458(9) Uani 1 1 d . . . . .
H6 H -0.271397 0.127015 1.070022 0.055 Uiso 1 1 calc R U . . .
C1 C 0.2031(4) 0.5302(2) 0.7641(2) 0.0205(6) Uani 1 1 d . . . . .
C2 C 0.1874(4) 0.2925(3) 0.9919(2) 0.0232(6) Uani 1 1 d . . . . .
C3 C 0.4296(4) 0.3918(3) 0.9171(2) 0.0269(7) Uani 1 1 d . . . . .
H3A H 0.531720 0.356470 0.952203 0.032 Uiso 1 1 calc R U . . .
H3B H 0.376936 0.454758 0.951289 0.032 Uiso 1 1 calc R U . . .
C4 C 0.0484(4) 0.5333(2) 0.7036(2) 0.0214(6) Uani 1 1 d . . . . .
C5 C -0.0032(5) 0.4638(3) 0.6385(3) 0.0322(7) Uani 1 1 d . . . . .
H5A H 0.059656 0.398645 0.618470 0.039 Uiso 1 1 calc R U . . .
C6 C -0.1673(5) 0.5126(3) 0.6104(3) 0.0328(7) Uani 1 1 d . . . . .
H6A H -0.238196 0.486615 0.566977 0.039 Uiso 1 1 calc R U . . .
C7 C 0.0467(4) 0.2218(3) 0.9797(2) 0.0285(7) Uani 1 1 d . . . . .
C8 C 0.4897(4) 0.4327(3) 0.8127(2) 0.0267(7) Uani 1 1 d . . . . .
H8A H 0.547393 0.499445 0.814406 0.032 Uiso 1 1 calc R U . . .
H8B H 0.576330 0.376307 0.786650 0.032 Uiso 1 1 calc R U . . .
C9 C -0.0049(6) 0.1676(5) 0.9026(3) 0.0639(16) Uani 1 1 d . . . . .
H9 H 0.049149 0.164649 0.839950 0.077 Uiso 1 1 calc R U . . .
C10 C -0.1509(7) 0.1205(5) 0.9394(3) 0.0727(18) Uani 1 1 d . . . . .
H10 H -0.216406 0.077459 0.906492 0.087 Uiso 1 1 calc R U . . .
O4W O 0.452(2) 1.0785(15) 0.0187(11) 0.085(5) Uani 0.25 1 d . . P A -1
H4WA H 0.433224 1.029349 0.065854 0.127 Uiso 0.25 1 d R U P A -1
H4WB H 0.450004 1.045289 -0.032756 0.127 Uiso 0.25 1 d R U P A -1

loop_
_atom_site_aniso_label
_atom_site_aniso_U_11
_atom_site_aniso_U_22
_atom_site_aniso_U_33
_atom_site_aniso_U_23
_atom_site_aniso_U_13
_atom_site_aniso_U_12
Te1 0.00873(11) 0.01409(11) 0.00727(11) -0.00315(8) 0.00082(8) -0.00253(8)
Mo1 0.01304(12) 0.01515(11) 0.01615(12) -0.00440(8) 0.00005(8) -0.00233(8)
Mo2 0.01098(11) 0.01872(12) 0.01021(11) -0.00062(8) 0.00111(8) -0.00313(8)
Mo3 0.01466(12) 0.01959(12) 0.01084(11) -0.00650(8) 0.00030(8) -0.00214(9)
Co1 0.01751(19) 0.02098(19) 0.01353(18) -0.00388(14) 0.00152(14) -0.00330(14)
Co2 0.0172(3) 0.0217(3) 0.0162(3) -0.0031(2) -0.0016(2) -0.0039(2)
O1 0.0272(12) 0.0261(11) 0.0245(11) -0.0079(9) -0.0063(9) 0.0038(9)
O1W 0.0176(11) 0.0373(13) 0.0316(12) 0.0045(10) -0.0005(9) 0.0015(9)
O2 0.0149(10) 0.0241(10) 0.0200(10) -0.0015(8) 0.0031(8) -0.0048(8)
O2W 0.0146(10) 0.0241(11) 0.0421(13) -0.0009(9) -0.0092(9) -0.0018(8)
O3 0.0323(12) 0.0349(12) 0.0160(10) -0.0069(9) 0.0053(9) -0.0140(10)
O3W 0.0196(11) 0.0416(14) 0.0257(12) -0.0122(10) -0.0063(9) 0.0096(10)
O4 0.0108(9) 0.0209(9) 0.0084(8) -0.0017(7) -0.0007(7) -0.0026(7)
O5 0.0120(9) 0.0225(10) 0.0174(9) -0.0064(8) 0.0014(7) -0.0024(7)
O6 0.0158(9) 0.0197(9) 0.0154(9) -0.0005(7) 0.0012(7) 0.0010(7)
O7 0.0155(9) 0.0220(10) 0.0164(9) -0.0059(7) -0.0019(7) -0.0041(7)
O8 0.0093(8) 0.0180(9) 0.0128(9) -0.0028(7) 0.0008(7) -0.0040(7)
O9 0.0243(11) 0.0249(11) 0.0259(11) -0.0099(9) 0.0053(9) -0.0011(9)
O10 0.0190(10) 0.0318(11) 0.0167(10) 0.0016(8) -0.0033(8) -0.0028(9)
O11 0.0190(10) 0.0235(11) 0.0314(12) -0.0068(9) 0.0015(9) -0.0076(8)
O12 0.0312(12) 0.0427(14) 0.0169(11) -0.0033(9) -0.0076(9) -0.0091(10)
O13 0.0118(9) 0.0161(9) 0.0127(9) -0.0059(7) 0.0007(7) 0.0003(7)
O14 0.0243(11) 0.0220(11) 0.0295(12) -0.0080(9) -0.0006(9) 0.0032(8)
N1 0.0208(12) 0.0223(12) 0.0183(12) -0.0039(9) -0.0031(9) -0.0023(9)
N2 0.0225(13) 0.0438(16) 0.0180(12) -0.0088(11) 0.0027(10) -0.0111(12)
N3 0.0219(13) 0.0253(13) 0.0272(13) -0.0039(10) -0.0081(10) -0.0006(10)
N4 0.0268(14) 0.0261(13) 0.0215(13) -0.0049(10) -0.0024(10) 0.0033(11)
N5 0.0329(15) 0.0375(15) 0.0201(13) -0.0100(11) 0.0084(11) -0.0126(12)
N6 0.0338(17) 0.084(3) 0.0294(16) -0.0230(16) 0.0083(13) -0.0357(17)
C1 0.0228(14) 0.0181(13) 0.0209(14) -0.0021(10) -0.0010(11) -0.0035(11)
C2 0.0239(15) 0.0302(15) 0.0159(13) -0.0036(11) 0.0019(11) -0.0051(12)
C3 0.0240(16) 0.0355(17) 0.0229(15) -0.0020(13) -0.0021(12) -0.0101(13)
C4 0.0254(15) 0.0193(13) 0.0195(14) -0.0030(11) -0.0033(11) -0.0010(11)
C5 0.0372(19) 0.0282(16) 0.0320(18) -0.0141(13) -0.0099(14) 0.0065(14)
C6 0.0380(19) 0.0317(17) 0.0311(18) -0.0114(14) -0.0143(15) 0.0006(14)
C7 0.0241(16) 0.049(2) 0.0157(14) -0.0120(13) 0.0058(11) -0.0123(14)
C8 0.0196(15) 0.0334(17) 0.0250(15) 0.0017(13) 0.0022(12) -0.0004(12)
C9 0.058(3) 0.120(5) 0.029(2) -0.039(2) 0.0177(19) -0.055(3)
C10 0.062(3) 0.134(5) 0.041(3) -0.046(3) 0.013(2) -0.061(3)
O4W 0.106(13) 0.104(13) 0.041(8) 0.013(8) 0.009(8) -0.018(11)

loop_
_atom_type_symbol
_atom_type_description
_atom_type_scat_dispersion_real
_atom_type_scat_dispersion_imag
_atom_type_scat_source
C C 0.0033 0.0016 'International Tables Vol C Tables 4.2.6.8 and 6.1.1.4'
H H 0.0000 0.0000 'International Tables Vol C Tables 4.2.6.8 and 6.1.1.4'
Co Co 0.3494 0.9721 'International Tables Vol C Tables 4.2.6.8 and 6.1.1.4'
Mo Mo -1.6832 0.6857 'International Tables Vol C Tables 4.2.6.8 and 6.1.1.4'
N N 0.0061 0.0033 'International Tables Vol C Tables 4.2.6.8 and 6.1.1.4'
O O 0.0106 0.0060 'International Tables Vol C Tables 4.2.6.8 and 6.1.1.4'
Te Te -0.5308 1.6751 'International Tables Vol C Tables 4.2.6.8 and 6.1.1.4'

loop_
_geom_angle_atom_site_label_1
_geom_angle_atom_site_label_2
_geom_angle_atom_site_label_3
_geom_angle
_geom_angle_site_symmetry_1
_geom_angle_site_symmetry_3
_geom_angle_publ_flag
O4 Te1 O4 180.00(11) 2_676 . ?
O4 Te1 O8 93.84(8) . . ?
O4 Te1 O8 86.16(8) 2_676 . ?
O4 Te1 O8 86.16(8) . 2_676 ?
O4 Te1 O8 93.84(8) 2_676 2_676 ?
O4 Te1 O13 94.59(8) 2_676 2_676 ?
O4 Te1 O13 85.41(8) 2_676 . ?
O4 Te1 O13 85.42(8) . 2_676 ?
O4 Te1 O13 94.59(8) . . ?
O8 Te1 O8 180.00(5) . 2_676 ?
O13 Te1 O8 86.62(8) 2_676 . ?
O13 Te1 O8 86.61(8) . 2_676 ?
O13 Te1 O8 93.39(8) 2_676 2_676 ?
O13 Te1 O8 93.39(8) . . ?
O13 Te1 O13 180.00(6) 2_676 . ?
O6 Mo1 O8 73.42(7) . 2_676 ?
O6 Mo1 O13 80.73(8) . . ?
O7 Mo1 O6 149.97(8) . . ?
O7 Mo1 O8 81.98(8) . 2_676 ?
O7 Mo1 O13 74.68(7) . . ?
O11 Mo1 O6 99.59(10) . . ?
O11 Mo1 O7 97.47(10) . . ?
O11 Mo1 O8 90.33(9) . 2_676 ?
O11 Mo1 O13 159.24(9) . . ?
O13 Mo1 O8 69.75(7) . 2_676 ?
O14 Mo1 O6 98.71(10) . . ?
O14 Mo1 O7 100.00(10) . . ?
O14 Mo1 O8 162.82(9) . 2_676 ?
O14 Mo1 O11 106.22(11) . . ?
O14 Mo1 O13 94.17(9) . . ?
O2 Mo2 O4 160.41(8) . . ?
O2 Mo2 O5 95.28(9) . 2_676 ?
O2 Mo2 O6 99.69(9) . . ?
O2 Mo2 O8 91.28(8) . 2_676 ?
O4 Mo2 O8 71.07(7) . 2_676 ?
O5 Mo2 O4 74.30(8) 2_676 . ?
O5 Mo2 O8 81.65(8) 2_676 2_676 ?
O6 Mo2 O4 84.44(8) . . ?
O6 Mo2 O5 152.91(8) . 2_676 ?
O6 Mo2 O8 75.60(7) . 2_676 ?
O10 Mo2 O2 105.58(10) . . ?
O10 Mo2 O4 92.48(9) . . ?
O10 Mo2 O5 98.16(10) . 2_676 ?
O10 Mo2 O6 99.37(10) . . ?
O10 Mo2 O8 163.05(8) . 2_676 ?
O4 Mo3 O13 69.86(7) 2_676 . ?
O5 Mo3 O4 73.43(7) . 2_676 ?
O5 Mo3 O7 153.12(8) . . ?
O5 Mo3 O13 85.36(8) . . ?
O7 Mo3 O4 83.89(8) . 2_676 ?
O7 Mo3 O13 73.20(7) . . ?
O9 Mo3 O4 157.46(9) . 2_676 ?
O9 Mo3 O5 95.95(10) . . ?
O9 Mo3 O7 99.93(10) . . ?
O9 Mo3 O13 89.83(9) . . ?
O12 Mo3 O4 95.39(10) . 2_676 ?
O12 Mo3 O5 99.11(10) . . ?
O12 Mo3 O7 97.17(10) . . ?
O12 Mo3 O9 106.05(12) . . ?
O12 Mo3 O13 162.84(10) . . ?
O1 Co1 N2 90.94(10) . 2_567 ?
O1W Co1 O1 170.42(9) . . ?
O1W Co1 O2 83.66(9) . . ?
O1W Co1 O3 89.50(9) . 2_567 ?
O1W Co1 N1 101.52(10) . . ?
O1W Co1 N2 91.10(11) . 2_567 ?
O2 Co1 O1 86.79(9) . . ?
O2 Co1 O3 171.70(9) . 2_567 ?
O2 Co1 N1 91.35(9) . . ?
O2 Co1 N2 97.95(9) . 2_567 ?
O3 Co1 O1 100.08(9) 2_567 . ?
O3 Co1 N2 77.42(9) 2_567 2_567 ?
N1 Co1 O1 77.92(9) . . ?
N1 Co1 O3 94.62(9) . 2_567 ?
N1 Co1 N2 165.10(11) . 2_567 ?
O2W Co2 O2W 180.00(13) . 2_776 ?
O2W Co2 O3W 88.02(10) . . ?
O2W Co2 O3W 88.02(10) 2_776 2_776 ?
O2W Co2 O3W 91.98(10) . 2_776 ?
O2W Co2 O3W 91.98(10) 2_776 . ?
O2W Co2 O8 88.41(7) . 2_776 ?
O2W Co2 O8 88.41(7) 2_776 . ?
O2W Co2 O8 91.59(7) 2_776 2_776 ?
O2W Co2 O8 91.59(7) . . ?
O3W Co2 O3W 180.0 2_776 . ?
O3W Co2 O8 94.00(8) . 2_776 ?
O3W Co2 O8 86.00(8) . . ?
O3W Co2 O8 94.00(8) 2_776 . ?
O3W Co2 O8 86.00(8) 2_776 2_776 ?
O8 Co2 O8 180.00(4) 2_776 . ?
C1 O1 Co1 113.52(19) . . ?
Co1 O1W H1WA 109.0 . . ?
Co1 O1W H1WB 109.3 . . ?
H1WA O1W H1WB 104.4 . . ?
Mo2 O2 Co1 142.91(12) . . ?
Co2 O2W H2WA 109.8 . . ?
Co2 O2W H2WB 109.6 . . ?
H2WA O2W H2WB 104.2 . . ?
C2 O3 Co1 114.56(19) . 2_567 ?
Co2 O3W H3WA 115.4 . . ?
Co2 O3W H3WB 121.4 . . ?
H3WA O3W H3WB 104.5 . . ?
Te1 O4 Mo2 103.55(8) . . ?
Te1 O4 Mo3 103.07(8) . 2_676 ?
Mo2 O4 Mo3 93.67(7) . 2_676 ?
Mo3 O5 Mo2 114.12(9) . 2_676 ?
Mo2 O6 Mo1 117.67(10) . . ?
Mo1 O7 Mo3 114.74(9) . . ?
Te1 O8 Mo1 98.79(8) . 2_676 ?
Te1 O8 Mo2 98.96(8) . 2_676 ?
Te1 O8 Co2 123.73(9) . . ?
Mo2 O8 Mo1 89.07(6) 2_676 2_676 ?
Mo2 O8 Co2 117.64(8) 2_676 . ?
Co2 O8 Mo1 121.39(8) . 2_676 ?
Te1 O13 Mo1 104.84(8) . . ?
Te1 O13 Mo3 101.64(8) . . ?
Mo1 O13 Mo3 92.17(7) . . ?
N3 N1 Co1 141.5(2) . . ?
N3 N1 C4 105.1(2) . . ?
C4 N1 Co1 113.33(19) . . ?
N6 N2 Co1 140.5(2) . 2_567 ?
C7 N2 Co1 113.6(2) . 2_567 ?
C7 N2 N6 105.5(3) . . ?
N1 N3 H3 124.0 . . ?
N1 N3 C6 111.9(3) . . ?
C6 N3 H3 124.0 . . ?
C1 N4 H4 118.5 . . ?
C1 N4 C8 123.0(3) . . ?
C8 N4 H4 118.5 . . ?
C2 N5 H5 118.8 . . ?
C2 N5 C3 122.4(3) . . ?
C3 N5 H5 118.8 . . ?
N2 N6 H6 124.2 . . ?
N2 N6 C10 111.6(3) . . ?
C10 N6 H6 124.2 . . ?
O1 C1 N4 122.9(3) . . ?
O1 C1 C4 119.0(3) . . ?
N4 C1 C4 118.1(3) . . ?
O3 C2 N5 122.5(3) . . ?
O3 C2 C7 119.1(3) . . ?
N5 C2 C7 118.4(3) . . ?
N5 C3 H3A 109.4 . . ?
N5 C3 H3B 109.4 . . ?
N5 C3 C8 111.0(3) . . ?
H3A C3 H3B 108.0 . . ?
C8 C3 H3A 109.4 . . ?
C8 C3 H3B 109.4 . . ?
N1 C4 C1 114.4(3) . . ?
N1 C4 C5 110.9(3) . . ?
C5 C4 C1 134.6(3) . . ?
C4 C5 H5A 127.6 . . ?
C6 C5 C4 104.8(3) . . ?
C6 C5 H5A 127.6 . . ?
N3 C6 C5 107.2(3) . . ?
N3 C6 H6A 126.4 . . ?
C5 C6 H6A 126.4 . . ?
N2 C7 C2 114.3(3) . . ?
N2 C7 C9 110.4(3) . . ?
C9 C7 C2 135.2(3) . . ?
N4 C8 C3 112.6(3) . . ?
N4 C8 H8A 109.1 . . ?
N4 C8 H8B 109.1 . . ?
C3 C8 H8A 109.1 . . ?
C3 C8 H8B 109.1 . . ?
H8A C8 H8B 107.8 . . ?
C7 C9 H9 127.6 . . ?
C10 C9 C7 104.9(3) . . ?
C10 C9 H9 127.6 . . ?
N6 C10 C9 107.5(4) . . ?
N6 C10 H10 126.2 . . ?
C9 C10 H10 126.2 . . ?
H4WA O4W H4WB 104.5 . . ?

loop_
_geom_bond_atom_site_label_1
_geom_bond_atom_site_label_2
_geom_bond_distance
_geom_bond_site_symmetry_2
_geom_bond_publ_flag
Te1 O4 1.9227(18) 2_676 ?
Te1 O4 1.9227(18) . ?
Te1 O8 1.9414(18) 2_676 ?
Te1 O8 1.9414(18) . ?
Te1 O13 1.9246(18) 2_676 ?
Te1 O13 1.9246(18) . ?
Mo1 O6 1.951(2) . ?
Mo1 O7 1.938(2) . ?
Mo1 O8 2.3941(19) 2_676 ?
Mo1 O11 1.716(2) . ?
Mo1 O13 2.2383(19) . ?
Mo1 O14 1.704(2) . ?
Mo2 O2 1.722(2) . ?
Mo2 O4 2.2124(18) . ?
Mo2 O5 1.950(2) 2_676 ?
Mo2 O6 1.919(2) . ?
Mo2 O8 2.3260(19) 2_676 ?
Mo2 O10 1.709(2) . ?
Mo3 O4 2.2596(19) 2_676 ?
Mo3 O5 1.9372(19) . ?
Mo3 O7 1.943(2) . ?
Mo3 O9 1.715(2) . ?
Mo3 O12 1.702(2) . ?
Mo3 O13 2.2975(19) . ?
Co1 O1 2.106(2) . ?
Co1 O1W 2.053(2) . ?
Co1 O2 2.072(2) . ?
Co1 O3 2.101(2) 2_567 ?
Co1 N1 2.101(3) . ?
Co1 N2 2.111(3) 2_567 ?
Co2 O2W 2.037(2) . ?
Co2 O2W 2.037(2) 2_776 ?
Co2 O3W 2.049(2) 2_776 ?
Co2 O3W 2.049(2) . ?
Co2 O8 2.3587(18) 2_776 ?
Co2 O8 2.3587(18) . ?
O1 C1 1.247(4) . ?
O1W H1WA 0.8509 . ?
O1W H1WB 0.8514 . ?
O2W H2WA 0.8552 . ?
O2W H2WB 0.8551 . ?
O3 C2 1.245(4) . ?
O3W H3WA 0.8495 . ?
O3W H3WB 0.8502 . ?
N1 N3 1.340(3) . ?
N1 C4 1.341(4) . ?
N2 N6 1.332(4) . ?
N2 C7 1.331(4) . ?
N3 H3 0.8600 . ?
N3 C6 1.344(4) . ?
N4 H4 0.8600 . ?
N4 C1 1.318(4) . ?
N4 C8 1.462(4) . ?
N5 H5 0.8600 . ?
N5 C2 1.323(4) . ?
N5 C3 1.455(4) . ?
N6 H6 0.8600 . ?
N6 C10 1.344(5) . ?
C1 C4 1.475(4) . ?
C2 C7 1.478(4) . ?
C3 H3A 0.9700 . ?
C3 H3B 0.9700 . ?
C3 C8 1.524(4) . ?
C4 C5 1.394(4) . ?
C5 H5A 0.9300 . ?
C5 C6 1.374(5) . ?
C6 H6A 0.9300 . ?
C7 C9 1.400(5) . ?
C8 H8A 0.9700 . ?
C8 H8B 0.9700 . ?
C9 H9 0.9300 . ?
C9 C10 1.354(6) . ?
C10 H10 0.9300 . ?
O4W H4WA 0.8501 . ?
O4W H4WB 0.8500 . ?

loop_
_geom_torsion_atom_site_label_1
_geom_torsion_atom_site_label_2
_geom_torsion_atom_site_label_3
_geom_torsion_atom_site_label_4
_geom_torsion
_geom_torsion_site_symmetry_1
_geom_torsion_site_symmetry_2
_geom_torsion_site_symmetry_3
_geom_torsion_site_symmetry_4
_geom_torsion_publ_flag
Co1 O1 C1 N4 166.1(2) . . . . ?
Co1 O1 C1 C4 -15.5(3) . . . . ?
Co1 O3 C2 N5 -174.4(3) 2_567 . . . ?
Co1 O3 C2 C7 7.4(4) 2_567 . . . ?
Co1 N1 N3 C6 -176.7(3) . . . . ?
Co1 N1 C4 C1 0.0(3) . . . . ?
Co1 N1 C4 C5 177.6(2) . . . . ?
Co1 N2 N6 C10 -171.9(4) 2_567 . . . ?
Co1 N2 C7 C2 -7.7(4) 2_567 . . . ?
Co1 N2 C7 C9 174.9(3) 2_567 . . . ?
O1 C1 C4 N1 10.7(4) . . . . ?
O1 C1 C4 C5 -166.1(4) . . . . ?
O3 C2 C7 N2 0.3(5) . . . . ?
O3 C2 C7 C9 176.9(5) . . . . ?
O4 Mo2 O2 Co1 -151.92(18) . . . . ?
O5 Mo2 O2 Co1 -95.4(2) 2_676 . . . ?
O6 Mo2 O2 Co1 107.3(2) . . . . ?
O8 Mo2 O2 Co1 -177.08(19) 2_676 . . . ?
O10 Mo2 O2 Co1 4.6(2) . . . . ?
N1 N3 C6 C5 -0.3(4) . . . . ?
N1 C4 C5 C6 0.3(4) . . . . ?
N2 N6 C10 C9 -0.8(7) . . . . ?
N2 C7 C9 C10 -0.7(6) . . . . ?
N3 N1 C4 C1 -178.1(2) . . . . ?
N3 N1 C4 C5 -0.5(3) . . . . ?
N4 C1 C4 N1 -170.8(3) . . . . ?
N4 C1 C4 C5 12.3(5) . . . . ?
N5 C2 C7 N2 -178.1(3) . . . . ?
N5 C2 C7 C9 -1.5(7) . . . . ?
N5 C3 C8 N4 42.6(4) . . . . ?
N6 N2 C7 C2 177.7(3) . . . . ?
N6 N2 C7 C9 0.2(5) . . . . ?
C1 N4 C8 C3 57.9(4) . . . . ?
C1 C4 C5 C6 177.2(3) . . . . ?
C2 N5 C3 C8 -157.7(3) . . . . ?
C2 C7 C9 C10 -177.4(5) . . . . ?
C3 N5 C2 O3 -6.0(5) . . . . ?
C3 N5 C2 C7 172.3(3) . . . . ?
C4 N1 N3 C6 0.5(4) . . . . ?
C4 C5 C6 N3 0.0(4) . . . . ?
C7 N2 N6 C10 0.3(5) . . . . ?
C7 C9 C10 N6 0.9(7) . . . . ?
C8 N4 C1 O1 9.6(5) . . . . ?
C8 N4 C1 C4 -168.8(3) . . . . ?
